data_1560061
loop_
_publ_author_name
'Rajkumar, Madhu'
'Desiraju, Gautam R.'

_publ_section_title
;
 Quaternary and quinary molecular solids based on structural inequivalence
 and combinatorial approaches: 2-nitroresorcinol and
 4,6-dichlororesorcinol
;
_journal_issue 2
_journal_name_full IUCrJ
_journal_page_first 178
_journal_page_last 185
_journal_paper_doi 10.1107/S2052252520016589
_journal_volume 8
_journal_year 2021
_chemical_formula_sum 'C42 H40 N8 O8'
_chemical_formula_weight 784.82
_space_group_crystal_system triclinic
_space_group_IT_number 2
_space_group_name_Hall '-P 1'
_space_group_name_H-M_alt 'P -1'
_atom_sites_solution_hydrogens mixed
_audit_creation_method SHELXL-2018/3
_cell_angle_alpha 94.052(8)
_cell_angle_beta 91.192(7)
_cell_angle_gamma 90.498(8)
_cell_formula_units_Z 1
_cell_length_a 7.504(3)
_cell_length_b 9.428(4)
_cell_length_c 14.102(6)
_cell_measurement_reflns_used 4722
_cell_measurement_temperature 150(2)
_cell_measurement_theta_max 28.1
_cell_measurement_theta_min 3.0
_cell_volume 994.9(7)
_computing_structure_refinement 'SHELXL-2018/3 (Sheldrick, 2018)'
_diffrn_ambient_temperature 150(2)
_diffrn_measured_fraction_theta_full 0.993
_diffrn_measured_fraction_theta_max 0.993
_diffrn_measurement_device_type 'Rigaku Mercury375R (2x2 bin mode)'
_diffrn_measurement_method 'profile data from \w-scans'
_diffrn_radiation_type MoK\a
_diffrn_radiation_wavelength 0.71073
_diffrn_reflns_av_R_equivalents 0.1474
_diffrn_reflns_av_unetI/netI 0.2076
_diffrn_reflns_Laue_measured_fraction_full 0.993
_diffrn_reflns_Laue_measured_fraction_max 0.993
_diffrn_reflns_limit_h_max 8
_diffrn_reflns_limit_h_min -8
_diffrn_reflns_limit_k_max 11
_diffrn_reflns_limit_k_min -11
_diffrn_reflns_limit_l_max 16
_diffrn_reflns_limit_l_min -16
_diffrn_reflns_number 7618
_diffrn_reflns_point_group_measured_fraction_full 0.993
_diffrn_reflns_point_group_measured_fraction_max 0.993
_diffrn_reflns_theta_full 25.000
_diffrn_reflns_theta_max 25.000
_diffrn_reflns_theta_min 3.050
_diffrn_source 'Sealed Tube'
_exptl_absorpt_coefficient_mu 0.093
_exptl_absorpt_correction_T_max 1.000
_exptl_absorpt_correction_T_min 0.531
_exptl_absorpt_correction_type multi-scan
_exptl_crystal_colour Colorless
_exptl_crystal_density_diffrn 1.310
_exptl_crystal_description Prism
_exptl_crystal_F_000 412
_exptl_crystal_size_max 0.200
_exptl_crystal_size_mid 0.200
_exptl_crystal_size_min 0.200
_refine_diff_density_max 0.253
_refine_diff_density_min -0.245
_refine_diff_density_rms 0.062
_refine_ls_extinction_method none
_refine_ls_goodness_of_fit_ref 0.944
_refine_ls_hydrogen_treatment mixed
_refine_ls_matrix_type full
_refine_ls_number_parameters 268
_refine_ls_number_reflns 3479
_refine_ls_number_restraints 0
_refine_ls_restrained_S_all 0.944
_refine_ls_R_factor_all 0.2708
_refine_ls_R_factor_gt 0.0931
_refine_ls_shift/su_max 0.000
_refine_ls_shift/su_mean 0.000
_refine_ls_structure_factor_coef Fsqd
_refine_ls_weighting_details 'w=1/[\s^2^(Fo^2^)+(0.0989P)^2^] where P=(Fo^2^+2Fc^2^)/3'
_refine_ls_weighting_scheme calc
_refine_ls_wR_factor_gt 0.1895
_refine_ls_wR_factor_ref 0.2601
_reflns_Friedel_coverage 0.000
_reflns_number_gt 1160
_reflns_number_total 3479
_reflns_threshold_expression 'I > 2\s(I)'
_cod_data_source_file yc5029.cif
_cod_data_source_block 21NRES-TMP-22BP-DPE-II
_cod_depositor_comments
;
The following automatic conversions were performed:

data item '_exptl_absorpt_correction_type' value 'Multi-scan' was
changed to 'multi-scan' in accordance with the
/home/data/users/saulius/crontab/automatic-downloads/rss-feeds/IUCr/lib/dictionaries/cif_core.dic
dictionary named 'cif_core.dic' version 2.4.2 last updated on
2011-04-26.

Automatic conversion script
Id: cif_fix_values 7556 2019-12-06 15:28:31Z antanas 

 Adding full bibliography for 1560041--1560072.cif.
;
_cod_original_cell_volume 995.0(7)
_cod_database_code 1560061
_shelx_shelxl_version_number 2018/3
_shelx_space_group_comment
;
The symmetry employed for this shelxl refinement is uniquely defined
by the following loop, which should always be used as a source of
symmetry information in preference to the above space-group names.
They are only intended as comments.
;
_shelx_estimated_absorpt_t_min 0.982
_shelx_estimated_absorpt_t_max 0.982

loop_
_space_group_symop_operation_xyz
'x, y, z'
'-x, -y, -z'

loop_
_atom_site_label
_atom_site_type_symbol
_atom_site_fract_x
_atom_site_fract_y
_atom_site_fract_z
_atom_site_U_iso_or_equiv
_atom_site_adp_type
_atom_site_occupancy
_atom_site_site_symmetry_order
_atom_site_calc_flag
_atom_site_refinement_flags_posn
_atom_site_refinement_flags_adp
_atom_site_refinement_flags_occupancy
_atom_site_disorder_assembly
_atom_site_disorder_group
C1 C 0.9198(10) 0.6853(7) 0.2538(4) 0.0561(18) Uani 1 1 d . . . . .
C34 C 0.4327(12) 0.7608(12) 0.8657(6) 0.091(3) Uani 1 1 d . . . . .
H34 H 0.433257 0.735672 0.800709 0.109 Uiso 1 1 calc R U . . .
O1 O 0.8452(6) 0.3620(5) 0.3756(3) 0.0678(14) Uani 1 1 d . . . . .
H1 H 0.752205 0.322579 0.389173 0.102 Uiso 1 1 calc R U . . .
N2 N 0.5427(7) 0.2065(6) 0.4074(4) 0.0587(16) Uani 1 1 d . . . . .
C2 C 0.9455(9) 0.5629(7) 0.3021(4) 0.0492(17) Uani 1 1 d . . . . .
C4 C 0.6329(9) 0.5264(7) 0.3149(4) 0.0550(18) Uani 1 1 d . . . . .
H4 H 0.536371 0.474360 0.334815 0.066 Uiso 1 1 calc R U . . .
N1 N 0.9845(7) 0.9181(6) 0.0769(4) 0.0533(14) Uani 1 1 d . . . . .
C3 C 0.8069(9) 0.4818(7) 0.3323(4) 0.0477(17) Uani 1 1 d . . . . .
N3 N 1.1325(8) 0.5226(6) 0.3236(5) 0.0578(16) Uani 1 1 d . . . . .
C12 C 0.2237(9) 0.0592(7) 0.4484(4) 0.0527(18) Uani 1 1 d . . . . .
C6 C 0.7450(10) 0.7281(7) 0.2348(4) 0.066(2) Uani 1 1 d . . . . .
H6 H 0.723069 0.807440 0.200885 0.079 Uiso 1 1 calc R U . . .
C16 C 0.9573(8) 0.8590(7) -0.0114(5) 0.0495(17) Uani 1 1 d . . . . .
C5 C 0.6054(9) 0.6487(7) 0.2679(5) 0.0586(19) Uani 1 1 d . . . . .
H5 H 0.489182 0.678780 0.258087 0.070 Uiso 1 1 calc R U . . .
O2 O 1.0670(6) 0.7546(4) 0.2244(3) 0.0682(14) Uani 1 1 d . . . . .
H2 H 1.035990 0.822180 0.194688 0.102 Uiso 1 1 calc R U . . .
O3 O 1.2044(7) 0.5777(7) 0.3936(4) 0.102(2) Uani 1 1 d . . . . .
O4 O 1.2023(7) 0.4401(6) 0.2677(5) 0.108(2) Uani 1 1 d . . . . .
C15 C 1.0266(8) 1.0586(7) 0.0898(4) 0.0487(17) Uani 1 1 d . . . . .
C13 C 0.0639(9) -0.0232(8) 0.4712(5) 0.0585(19) Uani 1 1 d . . . . .
C14 C 1.0544(11) 1.1204(7) 0.1909(5) 0.079(2) Uani 1 1 d . . . . .
H14A H 1.008927 1.055124 0.233928 0.118 Uiso 1 1 calc R U . . .
H14B H 0.992530 1.208912 0.199244 0.118 Uiso 1 1 calc R U . . .
H14C H 1.179406 1.136333 0.203608 0.118 Uiso 1 1 calc R U . . .
C11 C 0.2596(9) 0.1973(7) 0.4844(5) 0.063(2) Uani 1 1 d . . . . .
H11 H 0.177827 0.244517 0.523584 0.076 Uiso 1 1 calc R U . . .
C8 C 0.3565(9) -0.0024(7) 0.3920(4) 0.0582(19) Uani 1 1 d . . . . .
H8 H 0.342176 -0.095551 0.366492 0.070 Uiso 1 1 calc R U . . .
C9 C 0.5091(9) 0.0728(8) 0.3733(5) 0.064(2) Uani 1 1 d . . . . .
H9 H 0.593553 0.027671 0.334629 0.077 Uiso 1 1 calc R U . . .
C10 C 0.4171(10) 0.2664(7) 0.4624(5) 0.069(2) Uani 1 1 d . . . . .
H10 H 0.435684 0.359371 0.487504 0.082 Uiso 1 1 calc R U . . .
C17 C 0.9080(9) 0.7029(7) -0.0208(5) 0.071(2) Uani 1 1 d . . . . .
H17A H 0.969445 0.656926 -0.073322 0.106 Uiso 1 1 calc R U . . .
H17B H 0.781656 0.692411 -0.031667 0.106 Uiso 1 1 calc R U . . .
H17C H 0.941381 0.660074 0.036654 0.106 Uiso 1 1 calc R U . . .
C21 C 0.4743(8) 0.9252(6) 0.9863(5) 0.0560(18) Uani 1 1 d . . . . .
C22 C 0.4236(9) 0.8324(8) 1.0521(5) 0.063(2) Uani 1 1 d . . . . .
H22 H 0.422148 0.861696 1.116423 0.076 Uiso 1 1 calc R U . . .
C18 C 0.3800(10) 0.6546(9) 0.9252(7) 0.087(3) Uani 1 1 d . . . . .
H18 H 0.350549 0.562795 0.901132 0.104 Uiso 1 1 calc R U . . .
C23 C 0.3746(10) 0.6943(8) 1.0208(7) 0.079(2) Uani 1 1 d . . . . .
H23 H 0.338762 0.629798 1.063733 0.095 Uiso 1 1 calc R U . . .
N19 N 0.4764(9) 0.8795(8) 0.8906(4) 0.078(2) Uani 1 1 d . . . . .
H13 H 0.078(9) -0.126(7) 0.453(4) 0.09(2) Uiso 1 1 d . . . . .

loop_
_atom_site_aniso_label
_atom_site_aniso_U_11
_atom_site_aniso_U_22
_atom_site_aniso_U_33
_atom_site_aniso_U_23
_atom_site_aniso_U_13
_atom_site_aniso_U_12
C1 0.043(5) 0.067(5) 0.058(4) 0.010(4) 0.003(3) -0.012(4)
C34 0.087(7) 0.118(8) 0.070(6) 0.021(7) 0.004(5) -0.006(6)
O1 0.044(3) 0.074(3) 0.088(3) 0.030(3) 0.009(2) -0.009(2)
N2 0.056(4) 0.049(4) 0.072(4) 0.012(3) 0.009(3) -0.007(3)
C2 0.036(5) 0.055(4) 0.059(4) 0.019(4) 0.006(3) -0.003(3)
C4 0.032(5) 0.075(5) 0.059(4) 0.017(4) 0.010(3) 0.000(4)
N1 0.047(4) 0.050(4) 0.063(4) 0.004(3) 0.004(3) -0.004(3)
C3 0.043(5) 0.048(4) 0.053(4) 0.008(3) 0.003(3) -0.005(3)
N3 0.044(5) 0.063(4) 0.067(5) 0.005(3) 0.005(3) -0.010(3)
C12 0.053(5) 0.055(4) 0.051(4) 0.005(3) 0.005(3) -0.013(4)
C6 0.063(6) 0.072(5) 0.064(5) 0.022(4) 0.002(4) -0.006(4)
C16 0.030(4) 0.056(5) 0.063(5) 0.007(4) 0.000(3) 0.002(3)
C5 0.035(5) 0.071(5) 0.072(5) 0.015(4) 0.009(3) 0.008(4)
O2 0.050(3) 0.074(3) 0.084(3) 0.032(3) 0.000(2) -0.013(2)
O3 0.049(4) 0.172(6) 0.083(4) -0.013(4) -0.012(3) 0.004(4)
O4 0.055(4) 0.108(5) 0.152(5) -0.049(4) 0.004(3) 0.007(3)
C15 0.036(4) 0.058(5) 0.051(5) -0.003(4) 0.001(3) -0.004(3)
C13 0.058(6) 0.049(5) 0.069(5) 0.012(4) 0.008(3) -0.004(4)
C14 0.092(7) 0.074(5) 0.072(5) 0.010(4) 0.011(4) -0.011(4)
C11 0.051(5) 0.060(5) 0.079(5) -0.001(4) 0.022(4) -0.014(4)
C8 0.052(5) 0.056(4) 0.067(5) 0.006(4) 0.005(4) -0.005(4)
C9 0.040(5) 0.074(6) 0.081(5) 0.013(4) 0.015(4) 0.006(4)
C10 0.073(6) 0.061(5) 0.071(5) -0.006(4) 0.011(4) -0.017(4)
C17 0.065(6) 0.057(5) 0.090(5) 0.007(4) 0.001(4) -0.004(4)
C21 0.043(5) 0.069(5) 0.055(5) -0.002(4) -0.002(3) 0.013(4)
C22 0.053(5) 0.071(6) 0.067(5) 0.017(4) -0.004(4) 0.012(4)
C18 0.077(7) 0.088(6) 0.094(7) -0.007(6) 0.007(5) 0.004(5)
C23 0.082(7) 0.054(6) 0.104(7) 0.021(5) 0.011(5) 0.012(4)
N19 0.069(5) 0.100(6) 0.061(5) -0.015(4) -0.006(3) 0.001(4)

loop_
_atom_type_symbol
_atom_type_description
_atom_type_scat_dispersion_real
_atom_type_scat_dispersion_imag
_atom_type_scat_source
C C 0.0033 0.0016 'International Tables Vol C Tables 4.2.6.8 and 6.1.1.4'
H H 0.0000 0.0000 'International Tables Vol C Tables 4.2.6.8 and 6.1.1.4'
N N 0.0061 0.0033 'International Tables Vol C Tables 4.2.6.8 and 6.1.1.4'
O O 0.0106 0.0060 'International Tables Vol C Tables 4.2.6.8 and 6.1.1.4'

loop_
_geom_angle_atom_site_label_1
_geom_angle_atom_site_label_2
_geom_angle_atom_site_label_3
_geom_angle
_geom_angle_site_symmetry_1
_geom_angle_site_symmetry_3
_geom_angle_publ_flag
O2 C1 C2 117.9(6) . . ?
O2 C1 C6 123.4(7) . . ?
C2 C1 C6 118.6(6) . . ?
N19 C34 C18 126.2(9) . . ?
C10 N2 C9 115.6(5) . . ?
C3 C2 C1 123.0(7) . . ?
C3 C2 N3 119.6(6) . . ?
C1 C2 N3 117.4(5) . . ?
C5 C4 C3 119.4(6) . . ?
C16 N1 C15 119.3(5) . . ?
O1 C3 C2 118.7(6) . . ?
O1 C3 C4 123.1(5) . . ?
C2 C3 C4 118.2(6) . . ?
O3 N3 O4 124.6(7) . . ?
O3 N3 C2 118.0(6) . . ?
O4 N3 C2 117.3(6) . . ?
C11 C12 C8 114.9(6) . . ?
C11 C12 C13 124.2(6) . . ?
C8 C12 C13 120.9(6) . . ?
C5 C6 C1 118.2(7) . . ?
N1 C16 C15 120.3(6) . 2_775 ?
N1 C16 C17 116.7(6) . . ?
C15 C16 C17 123.0(6) 2_775 . ?
C4 C5 C6 122.4(7) . . ?
N1 C15 C16 120.4(5) . 2_775 ?
N1 C15 C14 117.3(6) . . ?
C16 C15 C14 122.3(6) 2_775 . ?
C13 C13 C12 125.3(9) 2_556 . ?
C12 C11 C10 120.8(6) . . ?
C9 C8 C12 121.1(6) . . ?
N2 C9 C8 123.9(6) . . ?
N2 C10 C11 123.7(6) . . ?
C22 C21 N19 119.7(6) . . ?
C22 C21 C21 122.2(8) . 2_677 ?
N19 C21 C21 118.0(9) . 2_677 ?
C21 C22 C23 118.9(7) . . ?
C23 C18 C34 116.3(8) . . ?
C18 C23 C22 118.8(8) . . ?
C34 N19 C21 119.9(8) . . ?

loop_
_geom_bond_atom_site_label_1
_geom_bond_atom_site_label_2
_geom_bond_distance
_geom_bond_site_symmetry_2
_geom_bond_publ_flag
C1 O2 1.365(7) . ?
C1 C2 1.394(8) . ?
C1 C6 1.401(9) . ?
C34 N19 1.190(9) . ?
C34 C18 1.410(10) . ?
O1 C3 1.352(7) . ?
N2 C10 1.337(7) . ?
N2 C9 1.338(7) . ?
C2 C3 1.378(8) . ?
C2 N3 1.487(8) . ?
C4 C5 1.385(8) . ?
C4 C3 1.397(8) . ?
N1 C16 1.339(7) . ?
N1 C15 1.358(7) . ?
N3 O3 1.199(6) . ?
N3 O4 1.199(6) . ?
C12 C11 1.386(8) . ?
C12 C8 1.394(8) . ?
C12 C13 1.476(8) . ?
C6 C5 1.390(8) . ?
C16 C15 1.401(8) 2_775 ?
C16 C17 1.511(8) . ?
C15 C14 1.511(8) . ?
C13 C13 1.327(12) 2_556 ?
C11 C10 1.395(8) . ?
C8 C9 1.381(8) . ?
C21 C22 1.377(8) . ?
C21 N19 1.388(8) . ?
C21 C21 1.481(12) 2_677 ?
C22 C23 1.389(9) . ?
C18 C23 1.375(10) . ?
